data_2239862
loop_
_publ_author_name
'Vishnupriya, R.'
'Suresh, J.'
'Bharkavi, Shanmugavel'
'Perumal, Subbu'
'Lakshman, P. L. Nilantha'

_publ_section_title
;
 Crystal structure of
 2-(2-bromophenyl)-4-(1<i>H</i>-indol-3-yl)-6-(thiophen-2-yl)pyridine-3-carbonitrile
;
_journal_coeditor_code HB7260
_journal_issue 9
_journal_name_full 'Acta Crystallographica Section E'
_journal_page_first o968
_journal_page_last o969
_journal_paper_doi 10.1107/S1600536814017188
_journal_volume 70
_journal_year 2014
_chemical_formula_iupac 'C24 H14 Br N3 S'
_chemical_formula_moiety 'C24 H14 Br N3 S'
_chemical_formula_sum 'C24 H14 Br N3 S'
_chemical_formula_weight 456.35
_chemical_name_systematic 2-(2-Bromophenyl)-4-(1<i>H</i>-indol-3-yl)-6-(thiophen-2-yl)pyridine-3-carbonitrile
_space_group_IT_number 14
_symmetry_cell_setting monoclinic
_symmetry_space_group_name_Hall '-P 2ybc'
_symmetry_space_group_name_H-M 'P 1 21/c 1'
_atom_sites_solution_hydrogens geom
_atom_sites_solution_primary direct
_atom_sites_solution_secondary difmap
_audit_creation_method SHELXL-97
_cell_angle_alpha 90.00
_cell_angle_beta 107.710(5)
_cell_angle_gamma 90.00
_cell_formula_units_Z 4
_cell_length_a 10.470(5)
_cell_length_b 21.353(5)
_cell_length_c 9.292(5)
_cell_measurement_reflns_used 2000
_cell_measurement_temperature 293(2)
_cell_measurement_theta_max 27
_cell_measurement_theta_min 2
_cell_volume 1978.9(15)
_computing_cell_refinement 'SAINT (Bruker, 2004)'
_computing_data_collection 'APEX2 (Bruker, 2004)'
_computing_data_reduction 'SAINT (Bruker, 2004)'
_computing_molecular_graphics 'PLATON (Spek, 2009)'
_computing_publication_material 'SHELXL97 (Sheldrick, 2008)'
_computing_structure_refinement 'SHELXL97 (Sheldrick, 2008)'
_computing_structure_solution 'SHELXS97 (Sheldrick, 2008)'
_diffrn_ambient_temperature 293(2)
_diffrn_detector_area_resol_mean 0
_diffrn_measured_fraction_theta_full 0.997
_diffrn_measured_fraction_theta_max 0.997
_diffrn_measurement_device_type 'Bruker Kappa APEXII'
_diffrn_measurement_method '\w and \f'
_diffrn_radiation_monochromator graphite
_diffrn_radiation_source 'fine-focus sealed tube'
_diffrn_radiation_type MoK\a
_diffrn_radiation_wavelength 0.71073
_diffrn_reflns_av_R_equivalents 0.0406
_diffrn_reflns_av_sigmaI/netI 0.0461
_diffrn_reflns_limit_h_max 13
_diffrn_reflns_limit_h_min -12
_diffrn_reflns_limit_k_max 27
_diffrn_reflns_limit_k_min -27
_diffrn_reflns_limit_l_max 11
_diffrn_reflns_limit_l_min -11
_diffrn_reflns_number 17079
_diffrn_reflns_theta_full 27.00
_diffrn_reflns_theta_max 27.00
_diffrn_reflns_theta_min 1.91
_diffrn_standards_decay_% 0
_diffrn_standards_interval_count 0
_diffrn_standards_interval_time 0
_diffrn_standards_number 0
_exptl_absorpt_coefficient_mu 2.198
_exptl_absorpt_correction_T_max 0.9863
_exptl_absorpt_correction_T_min 0.9583
_exptl_absorpt_correction_type multi-scan
_exptl_absorpt_process_details '(SADABS; Sheldrick, 1996)'
_exptl_crystal_colour colourless
_exptl_crystal_density_diffrn 1.532
_exptl_crystal_density_method 'not measured'
_exptl_crystal_description block
_exptl_crystal_F_000 920
_exptl_crystal_size_max 0.52
_exptl_crystal_size_mid 0.23
_exptl_crystal_size_min 0.17
_refine_diff_density_max 0.475
_refine_diff_density_min -0.354
_refine_ls_extinction_method none
_refine_ls_goodness_of_fit_ref 1.020
_refine_ls_hydrogen_treatment constr
_refine_ls_matrix_type full
_refine_ls_number_parameters 262
_refine_ls_number_reflns 4305
_refine_ls_number_restraints 0
_refine_ls_restrained_S_all 1.020
_refine_ls_R_factor_all 0.0851
_refine_ls_R_factor_gt 0.0457
_refine_ls_shift/su_max 0.000
_refine_ls_shift/su_mean 0.000
_refine_ls_structure_factor_coef Fsqd
_refine_ls_weighting_details 'calc w=1/[\s^2^(Fo^2^)+(0.0618P)^2^+0.4334P] where P=(Fo^2^+2Fc^2^)/3'
_refine_ls_weighting_scheme calc
_refine_ls_wR_factor_gt 0.1051
_refine_ls_wR_factor_ref 0.1207
_reflns_number_gt 2837
_reflns_number_total 4305
_reflns_threshold_expression I>2\s(I)
_cod_data_source_file hb7260sup1.cif
_cod_data_source_block I
_cod_original_sg_symbol_H-M 'P 21/c'
_cod_database_code 2239862
_cod_database_fobs_code 2239862

loop_
_symmetry_equiv_pos_as_xyz
'x, y, z'
'-x, y+1/2, -z+1/2'
'-x, -y, -z'
'x, -y-1/2, z-1/2'

loop_
_atom_site_type_symbol
_atom_site_label
_atom_site_fract_x
_atom_site_fract_y
_atom_site_fract_z
_atom_site_U_iso_or_equiv
_atom_site_adp_type
_atom_site_calc_flag
_atom_site_refinement_flags
_atom_site_occupancy
_atom_site_symmetry_multiplicity
C C1 0.2640(3) 0.50193(12) 0.7417(3) 0.0386(7) Uani d . 1 1
C C2 0.3077(3) 0.44165(13) 0.7289(3) 0.0425(7) Uani d . 1 1
H H2 0.3543 0.4194 0.8149 0.051 Uiso calc R 1 1
C C3 0.2818(3) 0.41458(12) 0.5880(3) 0.0390(7) Uani d . 1 1
C C4 0.2078(3) 0.45002(12) 0.4630(3) 0.0368(6) Uani d . 1 1
C C5 0.1664(3) 0.51133(12) 0.4822(3) 0.0371(6) Uani d . 1 1
C C11 0.2890(3) 0.53182(14) 0.8898(3) 0.0432(7) Uani d . 1 1
C C12 0.3376(3) 0.50426(15) 1.0315(3) 0.0481(8) Uani d . 1 1
H H12 0.3625 0.4624 1.0484 0.058 Uiso calc R 1 1
C C13 0.3439(4) 0.54874(19) 1.1471(3) 0.0622(9) Uani d . 1 1
H H13 0.3745 0.5393 1.2496 0.075 Uiso calc R 1 1
C C14 0.3011(4) 0.60608(18) 1.0930(4) 0.0651(10) Uani d . 1 1
H H14 0.2995 0.6405 1.1538 0.078 Uiso calc R 1 1
C C31 0.3330(3) 0.35097(13) 0.5742(3) 0.0402(7) Uani d . 1 1
C C32 0.2810(4) 0.30034(14) 0.6331(3) 0.0555(8) Uani d . 1 1
H H32 0.2108 0.3068 0.6733 0.067 Uiso calc R 1 1
C C33 0.3322(4) 0.24105(16) 0.6326(4) 0.0697(11) Uani d . 1 1
H H33 0.2958 0.2078 0.6716 0.084 Uiso calc R 1 1
C C34 0.4351(5) 0.23060(17) 0.5759(4) 0.0736(11) Uani d . 1 1
H H34 0.4695 0.1904 0.5774 0.088 Uiso calc R 1 1
C C35 0.4892(4) 0.27918(16) 0.5159(4) 0.0650(10) Uani d . 1 1
H H35 0.5597 0.2721 0.4766 0.078 Uiso calc R 1 1
C C36 0.4366(3) 0.33884(13) 0.5151(3) 0.0466(7) Uani d . 1 1
C C41 0.1792(3) 0.42163(13) 0.3172(3) 0.0451(7) Uani d . 1 1
C C51 0.0943(3) 0.55225(13) 0.3593(3) 0.0380(6) Uani d . 1 1
C C52 0.0877(3) 0.61968(13) 0.3648(3) 0.0404(7) Uani d . 1 1
C C53 0.1419(3) 0.66595(14) 0.4726(3) 0.0497(8) Uani d . 1 1
H H53 0.1932 0.6550 0.5699 0.060 Uiso calc R 1 1
C C54 0.1186(4) 0.72736(15) 0.4329(4) 0.0614(9) Uani d . 1 1
H H54 0.1561 0.7581 0.5041 0.074 Uiso calc R 1 1
C C55 0.0405(4) 0.74537(17) 0.2892(4) 0.0657(10) Uani d . 1 1
H H55 0.0253 0.7877 0.2669 0.079 Uiso calc R 1 1
C C56 -0.0136(4) 0.70208(16) 0.1814(4) 0.0581(9) Uani d . 1 1
H H56 -0.0650 0.7140 0.0849 0.070 Uiso calc R 1 1
C C57 0.0104(3) 0.63913(14) 0.2198(3) 0.0451(7) Uani d . 1 1
C C58 0.0214(3) 0.53562(14) 0.2152(3) 0.0452(7) Uani d . 1 1
H H58 0.0082 0.4948 0.1791 0.054 Uiso calc R 1 1
N N1 0.1961(2) 0.53636(10) 0.6215(2) 0.0386(6) Uani d . 1 1
N N2 0.1568(3) 0.39821(12) 0.2015(3) 0.0630(8) Uani d . 1 1
N N3 -0.0283(3) 0.58711(12) 0.1335(3) 0.0500(7) Uani d . 1 1
H H3 -0.0773 0.5870 0.0405 0.060 Uiso calc R 1 1
S S 0.25060(12) 0.60852(4) 0.90204(10) 0.0706(3) Uani d . 1 1
Br Br 0.51614(4) 0.404354(16) 0.43368(4) 0.06285(16) Uani d . 1 1

loop_
_atom_site_aniso_label
_atom_site_aniso_U_11
_atom_site_aniso_U_22
_atom_site_aniso_U_33
_atom_site_aniso_U_12
_atom_site_aniso_U_13
_atom_site_aniso_U_23
C1 0.0378(18) 0.0460(16) 0.0330(14) -0.0027(13) 0.0123(13) 0.0018(13)
C2 0.049(2) 0.0473(17) 0.0288(14) 0.0025(14) 0.0084(13) 0.0054(12)
C3 0.0397(18) 0.0415(15) 0.0365(15) -0.0016(13) 0.0128(13) 0.0067(12)
C4 0.0403(18) 0.0393(14) 0.0298(14) -0.0037(13) 0.0094(12) 0.0000(12)
C5 0.0362(17) 0.0420(15) 0.0330(14) -0.0041(13) 0.0103(12) 0.0019(12)
C11 0.0382(18) 0.0517(17) 0.0380(16) -0.0058(14) 0.0093(13) -0.0024(13)
C12 0.054(2) 0.0600(18) 0.0271(14) -0.0014(15) 0.0083(14) -0.0045(14)
C13 0.059(2) 0.088(3) 0.0347(17) -0.005(2) 0.0078(16) -0.0043(17)
C14 0.076(3) 0.075(2) 0.0419(18) -0.001(2) 0.0139(18) -0.0232(17)
C31 0.0467(19) 0.0402(15) 0.0285(14) 0.0000(13) 0.0038(13) 0.0009(12)
C32 0.062(2) 0.0500(19) 0.0537(19) -0.0032(16) 0.0163(17) 0.0094(15)
C33 0.087(3) 0.0421(19) 0.071(2) -0.0048(19) 0.012(2) 0.0172(17)
C34 0.086(3) 0.046(2) 0.080(3) 0.011(2) 0.013(2) 0.0019(18)
C35 0.070(3) 0.057(2) 0.066(2) 0.0158(18) 0.0176(19) -0.0031(18)
C36 0.051(2) 0.0464(17) 0.0392(16) -0.0005(15) 0.0082(15) 0.0002(13)
C41 0.054(2) 0.0375(15) 0.0383(17) 0.0044(14) 0.0051(14) 0.0058(14)
C51 0.0384(18) 0.0446(15) 0.0318(14) -0.0001(13) 0.0119(13) 0.0035(12)
C52 0.0407(18) 0.0457(15) 0.0389(16) 0.0046(14) 0.0182(14) 0.0090(13)
C53 0.056(2) 0.0463(17) 0.0477(18) 0.0001(15) 0.0179(16) 0.0005(14)
C54 0.072(3) 0.0451(18) 0.073(2) -0.0003(17) 0.031(2) 0.0008(17)
C55 0.076(3) 0.0490(19) 0.078(3) 0.0099(18) 0.032(2) 0.0204(19)
C56 0.057(2) 0.061(2) 0.058(2) 0.0113(18) 0.0199(17) 0.0262(18)
C57 0.0436(19) 0.0540(18) 0.0409(16) 0.0052(15) 0.0177(14) 0.0119(14)
C58 0.045(2) 0.0494(17) 0.0402(16) 0.0037(14) 0.0111(14) 0.0024(14)
N1 0.0424(15) 0.0416(13) 0.0316(12) -0.0021(11) 0.0107(11) 0.0006(10)
N2 0.089(2) 0.0508(16) 0.0405(15) 0.0127(14) 0.0065(15) -0.0049(12)
N3 0.0488(18) 0.0617(17) 0.0330(13) 0.0058(13) 0.0024(12) 0.0085(12)
S 0.0982(9) 0.0602(5) 0.0497(5) 0.0089(5) 0.0167(5) -0.0073(4)
Br 0.0616(3) 0.0661(3) 0.0687(3) -0.00767(17) 0.0314(2) 0.00167(16)

loop_
_atom_type_symbol
_atom_type_description
_atom_type_scat_dispersion_real
_atom_type_scat_dispersion_imag
_atom_type_scat_source
C C 0.0033 0.0016 'International Tables Vol C Tables 4.2.6.8 and 6.1.1.4'
H H 0.0000 0.0000 'International Tables Vol C Tables 4.2.6.8 and 6.1.1.4'
N N 0.0061 0.0033 'International Tables Vol C Tables 4.2.6.8 and 6.1.1.4'
S S 0.1246 0.1234 'International Tables Vol C Tables 4.2.6.8 and 6.1.1.4'
Br Br -0.2901 2.4595 'International Tables Vol C Tables 4.2.6.8 and 6.1.1.4'

loop_
_geom_angle_atom_site_label_1
_geom_angle_atom_site_label_2
_geom_angle_atom_site_label_3
_geom_angle
N1 C1 C2 122.8(2)
N1 C1 C11 116.1(2)
C2 C1 C11 121.1(2)
C3 C2 C1 119.8(3)
C3 C2 H2 120.1
C1 C2 H2 120.1
C2 C3 C4 117.3(3)
C2 C3 C31 119.7(2)
C4 C3 C31 123.1(2)
C3 C4 C5 120.6(2)
C3 C4 C41 117.3(2)
C5 C4 C41 122.0(2)
N1 C5 C4 120.1(2)
N1 C5 C51 115.4(2)
C4 C5 C51 124.5(2)
C12 C11 C1 127.9(3)
C12 C11 S 111.8(2)
C1 C11 S 120.3(2)
C11 C12 C13 110.6(3)
C11 C12 H12 124.7
C13 C12 H12 124.7
C14 C13 C12 113.1(3)
C14 C13 H13 123.5
C12 C13 H13 123.5
C13 C14 S 112.5(3)
C13 C14 H14 123.8
S C14 H14 123.8
C36 C31 C32 117.3(3)
C36 C31 C3 123.8(3)
C32 C31 C3 118.8(3)
C33 C32 C31 120.8(3)
C33 C32 H32 119.6
C31 C32 H32 119.6
C34 C33 C32 120.7(3)
C34 C33 H33 119.7
C32 C33 H33 119.7
C33 C34 C35 120.5(3)
C33 C34 H34 119.8
C35 C34 H34 119.8
C34 C35 C36 118.8(4)
C34 C35 H35 120.6
C36 C35 H35 120.6
C31 C36 C35 121.9(3)
C31 C36 Br 120.9(2)
C35 C36 Br 117.2(3)
N2 C41 C4 179.1(3)
C58 C51 C52 105.9(2)
C58 C51 C5 127.8(3)
C52 C51 C5 126.2(2)
C53 C52 C57 117.9(3)
C53 C52 C51 135.8(3)
C57 C52 C51 106.3(2)
C54 C53 C52 119.0(3)
C54 C53 H53 120.5
C52 C53 H53 120.5
C53 C54 C55 122.0(3)
C53 C54 H54 119.0
C55 C54 H54 119.0
C56 C55 C54 120.9(3)
C56 C55 H55 119.6
C54 C55 H55 119.6
C55 C56 C57 117.8(3)
C55 C56 H56 121.1
C57 C56 H56 121.1
N3 C57 C56 129.7(3)
N3 C57 C52 107.8(3)
C56 C57 C52 122.4(3)
N3 C58 C51 110.1(3)
N3 C58 H58 124.9
C51 C58 H58 124.9
C1 N1 C5 119.4(2)
C58 N3 C57 109.9(3)
C58 N3 H3 125.1
C57 N3 H3 125.1
C14 S C11 92.04(16)

loop_
_geom_bond_atom_site_label_1
_geom_bond_atom_site_label_2
_geom_bond_distance
C1 N1 1.345(3)
C1 C2 1.383(4)
C1 C11 1.466(4)
C2 C3 1.380(4)
C2 H2 0.9300
C3 C4 1.405(4)
C3 C31 1.480(4)
C4 C5 1.408(4)
C4 C41 1.431(4)
C5 N1 1.346(3)
C5 C51 1.454(4)
C11 C12 1.390(4)
C11 S 1.698(3)
C12 C13 1.420(4)
C12 H12 0.9300
C13 C14 1.347(5)
C13 H13 0.9300
C14 S 1.691(4)
C14 H14 0.9300
C31 C36 1.381(4)
C31 C32 1.395(4)
C32 C33 1.376(5)
C32 H32 0.9300
C33 C34 1.354(6)
C33 H33 0.9300
C34 C35 1.378(5)
C34 H34 0.9300
C35 C36 1.387(4)
C35 H35 0.9300
C36 Br 1.899(3)
C41 N2 1.143(4)
C51 C58 1.371(4)
C51 C52 1.443(4)
C52 C53 1.399(4)
C52 C57 1.407(4)
C53 C54 1.364(4)
C53 H53 0.9300
C54 C55 1.391(5)
C54 H54 0.9300
C55 C56 1.354(5)
C55 H55 0.9300
C56 C57 1.394(4)
C56 H56 0.9300
C57 N3 1.358(4)
C58 N3 1.347(4)
C58 H58 0.9300
N3 H3 0.8600

loop_
_geom_hbond_atom_site_label_D
_geom_hbond_atom_site_label_H
_geom_hbond_atom_site_label_A
_geom_hbond_site_symmetry_A
_geom_hbond_distance_DH
_geom_hbond_distance_HA
_geom_hbond_distance_DA
_geom_hbond_angle_DHA
C53 H53 N1 . 0.93 2.58 3.069(4) 114
C58 H58 N2 . 0.93 2.55 3.278(4) 135
N3 H3 N2 3_565 0.86 2.17 3.008(4) 165
C32 H32 Cg1 3_555 0.93 2.89 3.761(4) 157

loop_
_geom_torsion_atom_site_label_1
_geom_torsion_atom_site_label_2
_geom_torsion_atom_site_label_3
_geom_torsion_atom_site_label_4
_geom_torsion
N1 C1 C2 C3 0.0(5)
C11 C1 C2 C3 179.6(3)
C1 C2 C3 C4 -1.7(4)
C1 C2 C3 C31 177.8(3)
C2 C3 C4 C5 2.1(4)
C31 C3 C4 C5 -177.3(3)
C2 C3 C4 C41 -179.0(3)
C31 C3 C4 C41 1.6(4)
C3 C4 C5 N1 -0.8(4)
C41 C4 C5 N1 -179.7(3)
C3 C4 C5 C51 177.5(3)
C41 C4 C5 C51 -1.4(4)
N1 C1 C11 C12 169.4(3)
C2 C1 C11 C12 -10.2(5)
N1 C1 C11 S -7.5(4)
C2 C1 C11 S 172.9(2)
C1 C11 C12 C13 -178.3(3)
S C11 C12 C13 -1.2(4)
C11 C12 C13 C14 0.5(4)
C12 C13 C14 S 0.5(4)
C2 C3 C31 C36 -108.6(3)
C4 C3 C31 C36 70.8(4)
C2 C3 C31 C32 66.9(4)
C4 C3 C31 C32 -113.7(3)
C36 C31 C32 C33 0.4(5)
C3 C31 C32 C33 -175.3(3)
C31 C32 C33 C34 0.5(5)
C32 C33 C34 C35 -0.8(6)
C33 C34 C35 C36 0.2(6)
C32 C31 C36 C35 -1.1(4)
C3 C31 C36 C35 174.4(3)
C32 C31 C36 Br -179.4(2)
C3 C31 C36 Br -3.9(4)
C34 C35 C36 C31 0.8(5)
C34 C35 C36 Br 179.2(3)
N1 C5 C51 C58 -161.3(3)
C4 C5 C51 C58 20.3(5)
N1 C5 C51 C52 20.1(4)
C4 C5 C51 C52 -158.3(3)
C58 C51 C52 C53 -177.4(3)
C5 C51 C52 C53 1.5(5)
C58 C51 C52 C57 -0.4(3)
C5 C51 C52 C57 178.4(3)
C57 C52 C53 C54 -0.4(4)
C51 C52 C53 C54 176.3(3)
C52 C53 C54 C55 1.2(5)
C53 C54 C55 C56 -1.3(5)
C54 C55 C56 C57 0.7(5)
C55 C56 C57 N3 -178.0(3)
C55 C56 C57 C52 0.0(5)
C53 C52 C57 N3 178.3(3)
C51 C52 C57 N3 0.7(3)
C53 C52 C57 C56 -0.2(4)
C51 C52 C57 C56 -177.8(3)
C52 C51 C58 N3 0.1(3)
C5 C51 C58 N3 -178.8(3)
C2 C1 N1 C5 1.3(4)
C11 C1 N1 C5 -178.3(2)
C4 C5 N1 C1 -0.9(4)
C51 C5 N1 C1 -179.3(2)
C51 C58 N3 C57 0.4(4)
C56 C57 N3 C58 177.6(3)
C52 C57 N3 C58 -0.6(4)
C13 C14 S C11 -1.0(3)
C12 C11 S C14 1.3(3)
C1 C11 S C14 178.6(3)
